data_4034367
loop_
_publ_author_name
'Zhu, Jing'
'Li, Rui'
'Su, Yan'
'Gu, Peiming'

_publ_section_title
;
 Synthesis of Isoindoles from Intramolecular Condensation of Benzyl Azides
 with \a-Aryldiazoesters.
;
_journal_issue 9
_journal_name_full 'The Journal of organic chemistry'
_journal_page_first 5813
_journal_page_last 5820
_journal_paper_doi 10.1021/acs.joc.8b03180
_journal_volume 84
_journal_year 2019
_chemical_formula_moiety 'C17 H15 N O2'
_chemical_formula_sum 'C17 H15 N O2'
_chemical_formula_weight 265.30
_space_group_crystal_system monoclinic
_space_group_IT_number 15
_space_group_name_Hall '-C 2yc'
_space_group_name_H-M_alt 'C 1 2/c 1'
_atom_sites_solution_hydrogens geom
_atom_sites_solution_primary direct
_atom_sites_solution_secondary difmap
_audit_creation_date 2017-11-08
_audit_creation_method
;
Olex2 1.2
(compiled 2017.03.28 svn.r3405 for OlexSys, GUI svn.r5337)
;
_cell_angle_alpha 90.00
_cell_angle_beta 95.381(8)
_cell_angle_gamma 90.00
_cell_formula_units_Z 8
_cell_length_a 26.394(3)
_cell_length_b 7.2723(8)
_cell_length_c 14.8685(13)
_cell_measurement_reflns_used 963
_cell_measurement_temperature 293.39(10)
_cell_measurement_theta_max 24.0850
_cell_measurement_theta_min 3.9490
_cell_volume 2841.4(5)
_computing_cell_refinement
;
CrysAlisPro, Agilent Technologies,
Version 1.171.36.28 (release 01-02-2013 CrysAlis171 .NET)
(compiled Feb  1 2013,16:14:44)
;
_computing_data_collection
;
CrysAlisPro, Agilent Technologies,
Version 1.171.36.28 (release 01-02-2013 CrysAlis171 .NET)
(compiled Feb  1 2013,16:14:44)
;
_computing_data_reduction
;
CrysAlisPro, Agilent Technologies,
Version 1.171.36.28 (release 01-02-2013 CrysAlis171 .NET)
(compiled Feb  1 2013,16:14:44)
;
_computing_molecular_graphics 'Olex2 (Dolomanov et al., 2009)'
_computing_publication_material 'Olex2 (Dolomanov et al., 2009)'
_computing_structure_refinement 'ShelXL (Sheldrick, 2015)'
_computing_structure_solution 'ShelXS (Sheldrick, 2008)'
_diffrn_ambient_temperature 293.39(10)
_diffrn_detector_area_resol_mean 16.0733
_diffrn_measured_fraction_theta_full 0.997
_diffrn_measured_fraction_theta_max 0.997
_diffrn_measurement_details
;
#__ type_ start__ end____ width___ exp.time_
  1 omega  -15.00   22.00   1.0000    8.0000
omega____ theta____ kappa____ phi______ frames
    -      -19.5055  -99.0000 -150.0000 37

#__ type_ start__ end____ width___ exp.time_
  2 omega   77.00  102.00   1.0000    8.0000
omega____ theta____ kappa____ phi______ frames
    -       22.7867  178.0000  -60.0000 25

#__ type_ start__ end____ width___ exp.time_
  3 omega  -46.00   66.00   1.0000    8.0000
omega____ theta____ kappa____ phi______ frames
    -       22.7867  -19.0000   60.0000 112

#__ type_ start__ end____ width___ exp.time_
  4 omega   44.00  105.00   1.0000    8.0000
omega____ theta____ kappa____ phi______ frames
    -       22.7867 -178.0000   60.0000 61
;
_diffrn_measurement_device_type 'SuperNova, Dual, Cu at zero, Eos'
_diffrn_measurement_method '\w scans'
_diffrn_orient_matrix_UB_11 -0.0258561000
_diffrn_orient_matrix_UB_12 -0.0225907000
_diffrn_orient_matrix_UB_13 0.0040847000
_diffrn_orient_matrix_UB_21 0.0063678000
_diffrn_orient_matrix_UB_22 -0.0946793000
_diffrn_orient_matrix_UB_23 0.0013001000
_diffrn_orient_matrix_UB_31 0.0046182000
_diffrn_orient_matrix_UB_32 0.0045947000
_diffrn_orient_matrix_UB_33 0.0477145000
_diffrn_radiation_monochromator mirror
_diffrn_radiation_type MoK\a
_diffrn_radiation_wavelength 0.71073
_diffrn_reflns_av_R_equivalents 0.0383
_diffrn_reflns_av_unetI/netI 0.0600
_diffrn_reflns_limit_h_max 32
_diffrn_reflns_limit_h_min -28
_diffrn_reflns_limit_k_max 7
_diffrn_reflns_limit_k_min -8
_diffrn_reflns_limit_l_max 18
_diffrn_reflns_limit_l_min -18
_diffrn_reflns_number 5250
_diffrn_reflns_theta_full 26.02
_diffrn_reflns_theta_max 26.02
_diffrn_reflns_theta_min 3.64
_diffrn_source 'SuperNova (Mo) X-ray Source'
_exptl_absorpt_coefficient_mu 0.081
_exptl_absorpt_correction_T_max 1.00000
_exptl_absorpt_correction_T_min 0.78029
_exptl_absorpt_correction_type multi-scan
_exptl_absorpt_process_details
;
CrysAlisPro, Agilent Technologies,
Version 1.171.36.28 (release 01-02-2013 CrysAlis171 .NET)
(compiled Feb  1 2013,16:14:44)
Empirical absorption correction using spherical harmonics,
 implemented in SCALE3 ABSPACK scaling algorithm.
;
_exptl_crystal_colour 'clear light colourless'
_exptl_crystal_colour_lustre clear
_exptl_crystal_colour_modifier light
_exptl_crystal_colour_primary colourless
_exptl_crystal_density_diffrn 1.240
_exptl_crystal_density_method 'not measured'
_exptl_crystal_description block
_exptl_crystal_F_000 1120
_exptl_crystal_size_max 0.35
_exptl_crystal_size_mid 0.33
_exptl_crystal_size_min 0.27
_refine_diff_density_max 0.209
_refine_diff_density_min -0.185
_refine_diff_density_rms 0.047
_refine_ls_extinction_method none
_refine_ls_goodness_of_fit_ref 1.074
_refine_ls_hydrogen_treatment constr
_refine_ls_matrix_type full
_refine_ls_number_parameters 182
_refine_ls_number_reflns 2778
_refine_ls_number_restraints 0
_refine_ls_restrained_S_all 1.074
_refine_ls_R_factor_all 0.1020
_refine_ls_R_factor_gt 0.0604
_refine_ls_shift/su_max 0.000
_refine_ls_shift/su_mean 0.000
_refine_ls_structure_factor_coef Fsqd
_refine_ls_weighting_details 'calc w=1/[\s^2^(Fo^2^)+(0.0594P)^2^+0.6369P] where P=(Fo^2^+2Fc^2^)/3'
_refine_ls_weighting_scheme calc
_refine_ls_wR_factor_gt 0.1352
_refine_ls_wR_factor_ref 0.1690
_reflns_number_gt 1656
_reflns_number_total 2778
_reflns_threshold_expression >2sigma(I)
_cod_data_source_file jo8b03180_si_002.cif
_cod_data_source_block zhangye_1107
_cod_database_code 4034367
_reflns_odcompleteness_completeness 99.59
_reflns_odcompleteness_iscentric 1
_reflns_odcompleteness_theta 26.32
_olex2_refinement_description
;
1. Fixed Uiso
 At 1.2 times of:
  All C(H) groups, All C(H,H) groups, All N(H) groups
 At 1.5 times of:
  All C(H,H,H) groups
2.a Secondary CH2 refined with riding coordinates:
 C16(H16A,H16B)
2.b Aromatic/amide H refined with riding coordinates:
 N1(H1), C1(H1A), C2(H2), C3(H3), C4(H4), C5(H5), C9(H9), C10(H10), C11(H11),
 C12(H12)
2.c Idealised Me refined as rotating group:
 C17(H17A,H17B,H17C)
;
_olex2_date_sample_data_collection 2017-11-08
_olex2_submission_special_instructions 'No special instructions were received'

loop_
_space_group_symop_id
_space_group_symop_operation_xyz
1 'x, y, z'
2 '-x, y, -z+1/2'
3 'x+1/2, y+1/2, z'
4 '-x+1/2, y+1/2, -z+1/2'
5 '-x, -y, -z'
6 'x, -y, z-1/2'
7 '-x+1/2, -y+1/2, -z'
8 'x+1/2, -y+1/2, z-1/2'

loop_
_atom_site_label
_atom_site_type_symbol
_atom_site_fract_x
_atom_site_fract_y
_atom_site_fract_z
_atom_site_U_iso_or_equiv
_atom_site_adp_type
_atom_site_occupancy
_atom_site_calc_flag
_atom_site_refinement_flags_posn
O1 O 0.03635(6) 0.2866(3) -0.15151(11) 0.0692(6) Uani 1 d .
O2 O 0.03328(6) 0.2620(2) -0.00161(10) 0.0614(5) Uani 1 d .
N1 N -0.07153(7) 0.2478(3) -0.17207(12) 0.0505(5) Uani 1 d .
H1 H -0.0594 0.2626 -0.2233 0.061 Uiso 1 calc R
C1 C -0.15808(9) 0.3442(4) -0.31239(15) 0.0585(7) Uani 1 d .
H1A H -0.1294 0.4170 -0.3161 0.070 Uiso 1 calc R
C2 C -0.19700(10) 0.3494(4) -0.38116(16) 0.0662(8) Uani 1 d .
H2 H -0.1940 0.4243 -0.4311 0.079 Uiso 1 calc R
C3 C -0.24033(10) 0.2446(4) -0.37656(18) 0.0710(8) Uani 1 d .
H3 H -0.2668 0.2507 -0.4224 0.085 Uiso 1 calc R
C4 C -0.24387(10) 0.1312(4) -0.30355(18) 0.0718(8) Uani 1 d .
H4 H -0.2728 0.0595 -0.2999 0.086 Uiso 1 calc R
C5 C -0.20461(10) 0.1234(4) -0.23557(16) 0.0646(7) Uani 1 d .
H5 H -0.2071 0.0440 -0.1872 0.077 Uiso 1 calc R
C6 C -0.16136(9) 0.2316(3) -0.23786(15) 0.0504(6) Uani 1 d .
C7 C -0.12165(9) 0.2270(3) -0.16250(15) 0.0505(6) Uani 1 d .
C8 C -0.12557(10) 0.2083(3) -0.06865(16) 0.0545(6) Uani 1 d .
C9 C -0.16811(11) 0.1897(4) -0.01753(18) 0.0683(8) Uani 1 d .
H9 H -0.2010 0.1874 -0.0459 0.082 Uiso 1 calc R
C10 C -0.15955(13) 0.1754(4) 0.07366(19) 0.0780(9) Uani 1 d .
H10 H -0.1871 0.1618 0.1079 0.094 Uiso 1 calc R
C11 C -0.10969(13) 0.1808(4) 0.11786(18) 0.0779(9) Uani 1 d .
H11 H -0.1051 0.1693 0.1804 0.093 Uiso 1 calc R
C12 C -0.06833(12) 0.2024(4) 0.07101(15) 0.0662(8) Uani 1 d .
H12 H -0.0358 0.2070 0.1009 0.079 Uiso 1 calc R
C13 C -0.07572(9) 0.2176(3) -0.02407(15) 0.0525(6) Uani 1 d .
C14 C -0.04213(9) 0.2426(3) -0.09075(14) 0.0508(6) Uani 1 d .
C15 C 0.01189(10) 0.2651(3) -0.08657(15) 0.0528(6) Uani 1 d .
C16 C 0.08799(9) 0.2831(4) 0.01270(16) 0.0607(7) Uani 1 d .
H16A H 0.0983 0.4003 -0.0109 0.073 Uiso 1 calc R
H16B H 0.1049 0.1855 -0.0175 0.073 Uiso 1 calc R
C17 C 0.10158(11) 0.2739(4) 0.11257(16) 0.0747(8) Uani 1 d .
H17A H 0.1377 0.2865 0.1253 0.112 Uiso 1 calc GR
H17B H 0.0909 0.1577 0.1350 0.112 Uiso 1 calc GR
H17C H 0.0848 0.3716 0.1415 0.112 Uiso 1 calc GR

loop_
_atom_site_aniso_label
_atom_site_aniso_U_11
_atom_site_aniso_U_22
_atom_site_aniso_U_33
_atom_site_aniso_U_23
_atom_site_aniso_U_13
_atom_site_aniso_U_12
O1 0.0571(11) 0.1019(16) 0.0491(10) 0.0001(9) 0.0074(8) -0.0034(10)
O2 0.0560(10) 0.0807(14) 0.0465(10) -0.0015(8) -0.0006(7) 0.0006(9)
N1 0.0505(12) 0.0562(14) 0.0455(11) 0.0011(9) 0.0086(8) 0.0003(10)
C1 0.0506(14) 0.0652(18) 0.0602(15) 0.0023(12) 0.0083(11) -0.0019(13)
C2 0.0577(16) 0.084(2) 0.0580(15) 0.0069(13) 0.0081(12) 0.0037(15)
C3 0.0523(16) 0.089(2) 0.0705(18) -0.0086(16) 0.0014(12) 0.0035(16)
C4 0.0535(15) 0.081(2) 0.0816(19) -0.0039(16) 0.0079(14) -0.0123(15)
C5 0.0594(16) 0.0642(19) 0.0706(17) 0.0063(13) 0.0089(13) -0.0050(14)
C6 0.0467(13) 0.0499(16) 0.0552(14) -0.0021(11) 0.0085(10) 0.0040(12)
C7 0.0486(13) 0.0491(15) 0.0544(14) 0.0004(11) 0.0082(10) 0.0029(12)
C8 0.0602(15) 0.0477(15) 0.0577(15) 0.0003(11) 0.0169(11) 0.0032(13)
C9 0.0701(18) 0.0661(19) 0.0720(18) -0.0015(14) 0.0243(14) 0.0005(15)
C10 0.088(2) 0.084(2) 0.0667(18) -0.0025(15) 0.0348(16) -0.0060(19)
C11 0.101(2) 0.083(2) 0.0530(16) -0.0008(14) 0.0251(16) -0.0021(19)
C12 0.085(2) 0.0666(19) 0.0475(15) -0.0018(12) 0.0072(13) -0.0005(16)
C13 0.0617(15) 0.0481(15) 0.0486(14) -0.0032(10) 0.0101(11) 0.0016(13)
C14 0.0555(14) 0.0529(16) 0.0437(13) -0.0014(10) 0.0036(10) 0.0043(12)
C15 0.0587(15) 0.0530(16) 0.0463(14) -0.0017(11) 0.0030(11) 0.0047(12)
C16 0.0540(15) 0.0619(18) 0.0649(16) -0.0055(12) -0.0016(12) 0.0024(13)
C17 0.078(2) 0.075(2) 0.0663(17) -0.0067(14) -0.0160(14) 0.0090(17)

loop_
_atom_type_symbol
_atom_type_description
_atom_type_scat_dispersion_real
_atom_type_scat_dispersion_imag
_atom_type_scat_source
C C 0.0033 0.0016 'International Tables Vol C Tables 4.2.6.8 and 6.1.1.4'
H H 0.0000 0.0000 'International Tables Vol C Tables 4.2.6.8 and 6.1.1.4'
N N 0.0061 0.0033 'International Tables Vol C Tables 4.2.6.8 and 6.1.1.4'
O O 0.0106 0.0060 'International Tables Vol C Tables 4.2.6.8 and 6.1.1.4'

loop_
_geom_angle_atom_site_label_1
_geom_angle_atom_site_label_2
_geom_angle_atom_site_label_3
_geom_angle
C15 O2 C16 117.70(18)
C7 N1 H1 123.8
C7 N1 C14 112.42(18)
C14 N1 H1 123.8
C2 C1 H1A 119.7
C2 C1 C6 120.7(2)
C6 C1 H1A 119.7
C1 C2 H2 119.7
C1 C2 C3 120.7(2)
C3 C2 H2 119.7
C2 C3 H3 120.4
C4 C3 C2 119.2(3)
C4 C3 H3 120.4
C3 C4 H4 119.9
C3 C4 C5 120.1(3)
C5 C4 H4 119.9
C4 C5 H5 119.3
C4 C5 C6 121.4(2)
C6 C5 H5 119.3
C1 C6 C5 117.8(2)
C1 C6 C7 122.2(2)
C5 C6 C7 120.0(2)
N1 C7 C6 123.7(2)
N1 C7 C8 106.1(2)
C8 C7 C6 130.1(2)
C7 C8 C9 132.2(3)
C7 C8 C13 107.8(2)
C13 C8 C9 120.0(2)
C8 C9 H9 120.8
C10 C9 C8 118.4(3)
C10 C9 H9 120.8
C9 C10 H10 119.3
C9 C10 C11 121.5(3)
C11 C10 H10 119.3
C10 C11 H11 119.3
C12 C11 C10 121.5(3)
C12 C11 H11 119.3
C11 C12 H12 120.7
C11 C12 C13 118.7(3)
C13 C12 H12 120.7
C12 C13 C8 119.9(2)
C14 C13 C8 107.22(19)
C14 C13 C12 132.9(2)
N1 C14 C13 106.5(2)
N1 C14 C15 120.9(2)
C13 C14 C15 132.7(2)
O1 C15 O2 122.9(2)
O1 C15 C14 125.4(2)
O2 C15 C14 111.8(2)
O2 C16 H16A 110.4
O2 C16 H16B 110.4
O2 C16 C17 106.5(2)
H16A C16 H16B 108.6
C17 C16 H16A 110.4
C17 C16 H16B 110.4
C16 C17 H17A 109.5
C16 C17 H17B 109.5
C16 C17 H17C 109.5
H17A C17 H17B 109.5
H17A C17 H17C 109.5
H17B C17 H17C 109.5

loop_
_geom_bond_atom_site_label_1
_geom_bond_atom_site_label_2
_geom_bond_distance
O1 C15 1.221(3)
O2 C15 1.335(3)
O2 C16 1.448(3)
N1 H1 0.8600
N1 C7 1.352(3)
N1 C14 1.375(3)
C1 H1A 0.9300
C1 C2 1.380(3)
C1 C6 1.387(3)
C2 H2 0.9300
C2 C3 1.381(4)
C3 H3 0.9300
C3 C4 1.373(4)
C4 H4 0.9300
C4 C5 1.379(3)
C5 H5 0.9300
C5 C6 1.390(3)
C6 C7 1.461(3)
C7 C8 1.416(3)
C8 C9 1.420(3)
C8 C13 1.418(3)
C9 H9 0.9300
C9 C10 1.357(3)
C10 H10 0.9300
C10 C11 1.415(4)
C11 H11 0.9300
C11 C12 1.358(4)
C12 H12 0.9300
C12 C13 1.413(3)
C13 C14 1.402(3)
C14 C15 1.431(4)
C16 H16A 0.9700
C16 H16B 0.9700
C16 C17 1.496(3)
C17 H17A 0.9600
C17 H17B 0.9600
C17 H17C 0.9600

loop_
_geom_torsion_atom_site_label_1
_geom_torsion_atom_site_label_2
_geom_torsion_atom_site_label_3
_geom_torsion_atom_site_label_4
_geom_torsion
N1 C7 C8 C9 177.2(3)
N1 C7 C8 C13 -0.4(3)
N1 C14 C15 O1 -1.4(4)
N1 C14 C15 O2 177.89(19)
C1 C2 C3 C4 -1.5(4)
C1 C6 C7 N1 -34.5(4)
C1 C6 C7 C8 143.0(3)
C2 C1 C6 C5 0.8(4)
C2 C1 C6 C7 -178.0(2)
C2 C3 C4 C5 0.3(4)
C3 C4 C5 C6 1.5(4)
C4 C5 C6 C1 -2.0(4)
C4 C5 C6 C7 176.8(2)
C5 C6 C7 N1 146.7(2)
C5 C6 C7 C8 -35.8(4)
C6 C1 C2 C3 0.9(4)
C6 C7 C8 C9 -0.6(5)
C6 C7 C8 C13 -178.3(2)
C7 N1 C14 C13 -0.3(3)
C7 N1 C14 C15 -179.0(2)
C7 C8 C9 C10 -179.5(3)
C7 C8 C13 C12 -179.9(2)
C7 C8 C13 C14 0.2(3)
C8 C9 C10 C11 0.7(4)
C8 C13 C14 N1 0.0(3)
C8 C13 C14 C15 178.5(3)
C9 C8 C13 C12 2.1(4)
C9 C8 C13 C14 -177.8(2)
C9 C10 C11 C12 0.7(5)
C10 C11 C12 C13 -0.7(4)
C11 C12 C13 C8 -0.7(4)
C11 C12 C13 C14 179.1(3)
C12 C13 C14 N1 -179.8(2)
C12 C13 C14 C15 -1.3(5)
C13 C8 C9 C10 -2.1(4)
C13 C14 C15 O1 -179.7(3)
C13 C14 C15 O2 -0.4(4)
C14 N1 C7 C6 178.5(2)
C14 N1 C7 C8 0.5(3)
C15 O2 C16 C17 -179.8(2)
C16 O2 C15 O1 -0.7(4)
C16 O2 C15 C14 179.9(2)
